data_4104972
loop_
_publ_author_name
'Jennifer L. McBee'
'Jose Escalada'
'T. Don Tilley'

_publ_section_title
;
 High Oxidation State Rhodium and Iridium Bis(silyl)dihydride Complexes
 Supported by a Chelating Pyridyl-Pyrrolide Ligand
;
_journal_name_full 'Journal of the American Chemical Society'
_journal_page_first 12703
_journal_page_last 12713
_journal_paper_doi 10.1021/ja9035169
_journal_volume 131
_journal_year 2009
_chemical_formula_moiety 'C57 H45 N2 P Rh Si, 0.8(C6 H6)'
_chemical_formula_sum 'C61.8 H49.8 N2 P Rh Si'
_chemical_formula_weight 982.84
_chemical_name_systematic
; 
 ? 
;
_space_group_IT_number 15
_symmetry_cell_setting monoclinic
_symmetry_space_group_name_Hall '-C 2yc'
_symmetry_space_group_name_H-M 'C 1 2/c 1'
_atom_sites_solution_hydrogens geom
_atom_sites_solution_primary direct
_atom_sites_solution_secondary difmap
_audit_creation_method SHELXL-97
_cell_angle_alpha 90.00
_cell_angle_beta 99.028(2)
_cell_angle_gamma 90.00
_cell_formula_units_Z 8
_cell_length_a 35.521(6)
_cell_length_b 12.568(2)
_cell_length_c 25.217(4)
_cell_measurement_reflns_used 6340
_cell_measurement_temperature 149(2)
_cell_measurement_theta_max 24.71
_cell_measurement_theta_min 2.31
_cell_volume 11118(3)
_computing_structure_refinement 'SHELXL-97 (Sheldrick, 1997)'
_computing_structure_solution 'SHELXS-97 (Sheldrick, 1990)'
_diffrn_ambient_temperature 149(2)
_diffrn_measured_fraction_theta_full 0.998
_diffrn_measured_fraction_theta_max 0.998
_diffrn_measurement_device_type Bruker
_diffrn_measurement_method \w/scans
_diffrn_radiation_monochromator graphite
_diffrn_radiation_source 'fine-focus sealed tube'
_diffrn_radiation_type MoK\a
_diffrn_radiation_wavelength 0.71073
_diffrn_reflns_av_R_equivalents 0.0662
_diffrn_reflns_av_sigmaI/netI 0.0772
_diffrn_reflns_limit_h_max 34
_diffrn_reflns_limit_h_min -37
_diffrn_reflns_limit_k_max 10
_diffrn_reflns_limit_k_min -13
_diffrn_reflns_limit_l_max 25
_diffrn_reflns_limit_l_min -26
_diffrn_reflns_number 19609
_diffrn_reflns_theta_full 21.97
_diffrn_reflns_theta_max 21.97
_diffrn_reflns_theta_min 1.87
_diffrn_standards_decay_% 0
_diffrn_standards_interval_count 0
_diffrn_standards_interval_time 0
_diffrn_standards_number 0
_exptl_absorpt_coefficient_mu 0.398
_exptl_absorpt_correction_T_max 0.910
_exptl_absorpt_correction_T_min 0.880
_exptl_absorpt_correction_type multi-scan
_exptl_absorpt_process_details 'Sadabs, 2004'
_exptl_crystal_colour red
_exptl_crystal_density_diffrn 1.186
_exptl_crystal_description block
_exptl_crystal_F_000 4088
_exptl_crystal_size_max .25
_exptl_crystal_size_mid .25
_exptl_crystal_size_min .20
_refine_diff_density_max 1.218
_refine_diff_density_min -3.026
_refine_diff_density_rms 0.163
_refine_ls_extinction_method none
_refine_ls_goodness_of_fit_ref 1.152
_refine_ls_hydrogen_treatment constr
_refine_ls_matrix_type full
_refine_ls_number_parameters 613
_refine_ls_number_reflns 6781
_refine_ls_number_restraints 0
_refine_ls_restrained_S_all 1.152
_refine_ls_R_factor_all 0.0844
_refine_ls_R_factor_gt 0.0778
_refine_ls_shift/su_max 0.010
_refine_ls_shift/su_mean 0.001
_refine_ls_structure_factor_coef Fsqd
_refine_ls_weighting_details 'calc w=1/[\s^2^(Fo^2^)+(0.1814P)^2^+0.0000P] where P=(Fo^2^+2Fc^2^)/3'
_refine_ls_weighting_scheme calc
_refine_ls_wR_factor_gt 0.2301
_refine_ls_wR_factor_ref 0.2413
_reflns_number_gt 5905
_reflns_number_total 6781
_reflns_threshold_expression >2sigma(I)
_cod_data_source_file ja9035169_si_009.cif
_cod_data_source_block jme3146s
_cod_original_sg_symbol_H-M 'C 2/c'
_cod_original_formula_sum 'C61.80 H49.80 N2 P Rh Si'
_cod_database_code 4104972

loop_
_symmetry_equiv_pos_as_xyz
'x, y, z'
'-x, y, -z+1/2'
'x+1/2, y+1/2, z'
'-x+1/2, y+1/2, -z+1/2'
'-x, -y, -z'
'x, -y, z-1/2'
'-x+1/2, -y+1/2, -z'
'x+1/2, -y+1/2, z-1/2'

loop_
_atom_site_label
_atom_site_type_symbol
_atom_site_fract_x
_atom_site_fract_y
_atom_site_fract_z
_atom_site_U_iso_or_equiv
_atom_site_adp_type
_atom_site_occupancy
_atom_site_symmetry_multiplicity
_atom_site_calc_flag
_atom_site_refinement_flags
Rh1 Rh 0.343678(10) 0.55193(3) 0.591965(15) 0.0288(3) Uani 1 1 d .
Si1 Si 0.36643(4) 0.38762(13) 0.57308(6) 0.0313(4) Uani 1 1 d .
C2 C 0.28470(17) 0.4413(4) 0.7131(2) 0.0369(15) Uani 1 1 d .
C4 C 0.33446(15) 0.2888(4) 0.6018(2) 0.0321(13) Uani 1 1 d .
C5 C 0.22862(17) 0.4433(5) 0.6002(3) 0.0425(16) Uani 1 1 d .
H5A H 0.2174 0.4147 0.6280 0.051 Uiso 1 1 calc R
C6 C 0.29036(15) 0.4788(5) 0.6624(2) 0.0330(13) Uani 1 1 d .
C7 C 0.34703(16) 0.2449(5) 0.6525(2) 0.0402(15) Uani 1 1 d .
H7A H 0.3707 0.2648 0.6711 0.048 Uiso 1 1 calc R
C8 C 0.34496(16) 0.8091(6) 0.5934(2) 0.0459(18) Uani 1 1 d .
H8A H 0.3326 0.7560 0.6097 0.055 Uiso 1 1 calc R
C9 C 0.38326(18) 0.5422(5) 0.7395(2) 0.0409(16) Uani 1 1 d .
C12 C 0.26303(16) 0.5198(5) 0.5199(2) 0.0398(14) Uani 1 1 d .
H12A H 0.2747 0.5444 0.4917 0.048 Uiso 1 1 calc R
C13 C 0.34484(15) 0.5025(5) 0.7177(2) 0.0350(13) Uani 1 1 d .
C14 C 0.24926(16) 0.3959(5) 0.7288(2) 0.0370(14) Uani 1 1 d .
C16 C 0.40730(15) 0.6375(4) 0.5027(2) 0.0369(14) Uani 1 1 d .
C17 C 0.29765(16) 0.2578(5) 0.5766(2) 0.0433(15) Uani 1 1 d .
H17A H 0.2879 0.2866 0.5433 0.052 Uiso 1 1 calc R
C18 C 0.21694(19) 0.4604(5) 0.7296(3) 0.0478(17) Uani 1 1 d .
H18A H 0.2179 0.5326 0.7218 0.057 Uiso 1 1 calc R
C19 C 0.31927(17) 0.4557(5) 0.7468(2) 0.0389(15) Uani 1 1 d .
H19A H 0.3244 0.4370 0.7829 0.047 Uiso 1 1 calc R
C21 C 0.26671(15) 0.4814(4) 0.6103(2) 0.0325(13) Uani 1 1 d .
C22 C 0.41564(15) 0.3507(5) 0.6085(2) 0.0362(14) Uani 1 1 d .
C23 C 0.20851(17) 0.4489(5) 0.5492(2) 0.0423(16) Uani 1 1 d .
H23A H 0.1832 0.4266 0.5426 0.051 Uiso 1 1 calc R
C24 C 0.32666(15) 0.6545(5) 0.4622(2) 0.0349(13) Uani 1 1 d .
C25 C 0.29366(19) 0.5690(6) 0.3832(2) 0.0490(17) Uani 1 1 d .
H25A H 0.2923 0.5136 0.3585 0.059 Uiso 1 1 calc R
C26 C 0.36749(16) 0.3565(5) 0.4992(2) 0.0381(14) Uani 1 1 d .
C27 C 0.41221(17) 0.6623(5) 0.4504(3) 0.0463(16) Uani 1 1 d .
H27A H 0.3912 0.6785 0.4248 0.056 Uiso 1 1 calc R
C28 C 0.3396(2) 0.2993(6) 0.4108(3) 0.065(2) Uani 1 1 d .
H28A H 0.3183 0.2744 0.3880 0.078 Uiso 1 1 calc R
C29 C 0.36236(14) 0.7845(4) 0.5502(2) 0.0332(13) Uani 1 1 d .
C30 C 0.32468(18) 0.5752(5) 0.4255(2) 0.0409(15) Uani 1 1 d .
H30A H 0.3439 0.5244 0.4282 0.049 Uiso 1 1 calc R
C31 C 0.39904(16) 0.6315(5) 0.7205(2) 0.0425(15) Uani 1 1 d .
H31A H 0.3854 0.6699 0.6923 0.051 Uiso 1 1 calc R
C32 C 0.2898(2) 0.1415(5) 0.6495(3) 0.0551(18) Uani 1 1 d .
H32A H 0.2755 0.0912 0.6648 0.066 Uiso 1 1 calc R
C33 C 0.40131(17) 0.3731(5) 0.4783(2) 0.0471(16) Uani 1 1 d .
H33A H 0.4228 0.3980 0.5008 0.057 Uiso 1 1 calc R
C34 C 0.37946(19) 0.8660(6) 0.5247(3) 0.0572(19) Uani 1 1 d .
H34A H 0.3911 0.8498 0.4952 0.069 Uiso 1 1 calc R
C35 C 0.33697(18) 0.3180(5) 0.4632(2) 0.0512(17) Uani 1 1 d .
H35A H 0.3140 0.3047 0.4753 0.061 Uiso 1 1 calc R
C36 C 0.43652(17) 0.4079(6) 0.6499(2) 0.0480(16) Uani 1 1 d .
H36A H 0.4278 0.4742 0.6590 0.058 Uiso 1 1 calc R
C37 C 0.24710(17) 0.2896(5) 0.7419(2) 0.0450(16) Uani 1 1 d .
H37A H 0.2686 0.2470 0.7425 0.054 Uiso 1 1 calc R
C38 C 0.40460(19) 0.4896(6) 0.7827(3) 0.0570(18) Uani 1 1 d .
H38A H 0.3949 0.4287 0.7966 0.068 Uiso 1 1 calc R
C39 C 0.26544(19) 0.6445(6) 0.3784(3) 0.0570(18) Uani 1 1 d .
H39A H 0.2451 0.6407 0.3503 0.068 Uiso 1 1 calc R
C41 C 0.43060(18) 0.2527(6) 0.5962(3) 0.0548(18) Uani 1 1 d .
H41A H 0.4173 0.2121 0.5686 0.066 Uiso 1 1 calc R
C42 C 0.2143(2) 0.2451(6) 0.7541(3) 0.062(2) Uani 1 1 d .
H42A H 0.2134 0.1733 0.7627 0.074 Uiso 1 1 calc R
C43 C 0.27592(16) 0.1868(5) 0.5998(3) 0.0465(16) Uani 1 1 d .
H43A H 0.2517 0.1687 0.5823 0.056 Uiso 1 1 calc R
C44 C 0.22515(16) 0.4864(5) 0.5090(2) 0.0432(15) Uani 1 1 d .
H44A H 0.2117 0.4901 0.4743 0.052 Uiso 1 1 calc R
C45 C 0.4648(2) 0.2137(6) 0.6240(3) 0.068(2) Uani 1 1 d .
H45A H 0.4744 0.1489 0.6144 0.082 Uiso 1 1 calc R
C46 C 0.3724(2) 0.3158(6) 0.3907(3) 0.065(2) Uani 1 1 d .
H46A H 0.3740 0.3021 0.3548 0.078 Uiso 1 1 calc R
C47 C 0.4555(2) 0.6122(8) 0.7857(3) 0.080(3) Uani 1 1 d .
H47A H 0.4797 0.6358 0.8007 0.096 Uiso 1 1 calc R
C48 C 0.32508(19) 0.1728(5) 0.6756(3) 0.0509(17) Uani 1 1 d .
H48A H 0.3343 0.1449 0.7093 0.061 Uiso 1 1 calc R
C49 C 0.29784(17) 0.7326(5) 0.4572(2) 0.0456(15) Uani 1 1 d .
H49A H 0.2992 0.7882 0.4817 0.055 Uiso 1 1 calc R
C50 C 0.4793(2) 0.6378(7) 0.4740(3) 0.070(2) Uani 1 1 d .
H50A H 0.5036 0.6375 0.4646 0.083 Uiso 1 1 calc R
C51 C 0.43870(16) 0.6120(6) 0.5394(3) 0.0519(17) Uani 1 1 d .
H51A H 0.4359 0.5937 0.5743 0.062 Uiso 1 1 calc R
C52 C 0.26726(19) 0.7262(6) 0.4153(3) 0.0588(19) Uani 1 1 d .
H52A H 0.2480 0.7771 0.4123 0.071 Uiso 1 1 calc R
C53 C 0.3455(2) 0.9121(5) 0.6131(3) 0.0515(16) Uani 1 1 d .
H53A H 0.3339 0.9274 0.6428 0.062 Uiso 1 1 calc R
C54 C 0.4487(2) 0.6630(6) 0.4365(3) 0.066(2) Uani 1 1 d .
H54A H 0.4521 0.6806 0.4017 0.079 Uiso 1 1 calc R
C55 C 0.4352(2) 0.6642(7) 0.7432(3) 0.067(2) Uani 1 1 d .
H55A H 0.4458 0.7233 0.7291 0.081 Uiso 1 1 calc R
C56 C 0.3795(2) 0.9691(6) 0.5422(3) 0.070(2) Uani 1 1 d .
H56A H 0.3899 1.0232 0.5240 0.084 Uiso 1 1 calc R
C57 C 0.18384(19) 0.4166(6) 0.7420(3) 0.0556(17) Uani 1 1 d .
H57A H 0.1625 0.4593 0.7427 0.067 Uiso 1 1 calc R
C58 C 0.3631(2) 0.9912(7) 0.5889(3) 0.066(2) Uani 1 1 d .
H58A H 0.3643 1.0597 0.6030 0.079 Uiso 1 1 calc R
C59 C 0.4843(2) 0.2730(8) 0.6661(3) 0.075(2) Uani 1 1 d .
H59A H 0.5068 0.2473 0.6860 0.089 Uiso 1 1 calc R
C60 C 0.1823(2) 0.3098(7) 0.7533(3) 0.063(2) Uani 1 1 d .
H60A H 0.1597 0.2802 0.7605 0.076 Uiso 1 1 calc R
C61 C 0.4404(2) 0.5278(8) 0.8053(3) 0.074(2) Uani 1 1 d .
H61A H 0.4540 0.4930 0.8348 0.088 Uiso 1 1 calc R
C62 C 0.4036(2) 0.3538(7) 0.4257(3) 0.066(2) Uani 1 1 d .
H62A H 0.4264 0.3664 0.4131 0.079 Uiso 1 1 calc R
C66 C 0.4702(2) 0.3681(8) 0.6778(3) 0.074(2) Uani 1 1 d .
H66A H 0.4836 0.4084 0.7055 0.089 Uiso 1 1 calc R
C67 C 0.47487(19) 0.6136(7) 0.5243(3) 0.073(2) Uani 1 1 d .
H67A H 0.4961 0.5976 0.5495 0.088 Uiso 1 1 calc R
C201 C 0.3837(10) 0.9615(19) 0.3755(7) 0.196(12) Uani 0.80 1 d P
H20A H 0.3857 1.0211 0.3977 0.236 Uiso 0.80 1 calc PR
C202 C 0.3556(4) 0.8930(15) 0.3713(7) 0.093(4) Uani 0.80 1 d P
H20C H 0.3371 0.8989 0.3934 0.111 Uiso 0.80 1 calc PR
C203 C 0.3535(6) 0.8162(14) 0.3358(8) 0.118(6) Uani 0.80 1 d P
H20E H 0.3328 0.7701 0.3330 0.142 Uiso 0.80 1 calc PR
C204 C 0.3761(8) 0.8021(18) 0.3076(8) 0.142(9) Uani 0.80 1 d P
H20F H 0.3700 0.7480 0.2825 0.170 Uiso 0.80 1 calc PR
C205 C 0.4039(6) 0.843(2) 0.3057(6) 0.149(10) Uani 0.80 1 d P
H20B H 0.4194 0.8165 0.2822 0.178 Uiso 0.80 1 calc PR
C206 C 0.4159(5) 0.928(2) 0.3355(15) 0.233(16) Uani 0.80 1 d P
H20D H 0.4387 0.9633 0.3345 0.280 Uiso 0.80 1 calc PR
P1 P 0.36074(4) 0.64683(12) 0.52442(5) 0.0312(4) Uani 1 1 d .
N1 N 0.32741(12) 0.5164(4) 0.66536(17) 0.0321(11) Uani 1 1 d .
N2 N 0.28343(12) 0.5179(4) 0.56984(17) 0.0333(11) Uani 1 1 d .

loop_
_atom_site_aniso_label
_atom_site_aniso_U_11
_atom_site_aniso_U_22
_atom_site_aniso_U_33
_atom_site_aniso_U_23
_atom_site_aniso_U_13
_atom_site_aniso_U_12
Rh1 0.0249(4) 0.0360(4) 0.0243(4) 0.00031(16) 0.0001(2) -0.00009(16)
Si1 0.0249(8) 0.0367(10) 0.0301(8) -0.0027(7) -0.0028(6) 0.0011(6)
C2 0.036(3) 0.042(4) 0.034(3) 0.001(3) 0.009(3) 0.007(2)
C4 0.034(3) 0.028(3) 0.032(3) -0.003(3) -0.002(2) 0.002(3)
C5 0.036(3) 0.051(4) 0.041(4) -0.004(3) 0.007(3) -0.011(3)
C6 0.031(3) 0.036(3) 0.031(3) 0.006(3) 0.003(2) -0.002(3)
C7 0.039(3) 0.037(4) 0.044(4) -0.011(3) 0.005(3) -0.002(3)
C8 0.054(4) 0.047(5) 0.036(4) 0.001(3) 0.005(3) 0.005(3)
C9 0.043(4) 0.054(4) 0.024(3) -0.009(3) 0.002(3) 0.012(3)
C12 0.037(3) 0.047(4) 0.034(3) -0.003(3) 0.002(3) -0.004(3)
C13 0.034(3) 0.041(4) 0.029(3) -0.003(3) 0.002(2) 0.004(3)
C14 0.043(3) 0.045(4) 0.023(3) -0.002(3) 0.008(2) -0.007(3)
C16 0.029(3) 0.033(3) 0.049(4) -0.001(3) 0.009(3) -0.004(2)
C17 0.044(4) 0.048(4) 0.035(3) -0.005(3) -0.001(3) -0.004(3)
C18 0.051(4) 0.050(4) 0.043(4) -0.003(3) 0.008(3) -0.001(3)
C19 0.040(4) 0.054(4) 0.022(3) 0.005(2) 0.001(3) 0.009(3)
C21 0.030(3) 0.031(3) 0.036(3) -0.002(3) 0.003(3) 0.001(3)
C22 0.028(3) 0.039(4) 0.041(3) 0.003(3) 0.004(3) 0.005(3)
C23 0.031(3) 0.052(4) 0.041(4) -0.001(3) -0.003(3) -0.004(2)
C24 0.035(3) 0.043(4) 0.026(3) 0.010(3) 0.003(2) -0.003(3)
C25 0.048(4) 0.072(5) 0.026(3) -0.005(3) 0.004(3) -0.012(3)
C26 0.043(3) 0.038(4) 0.032(3) 0.000(3) 0.001(3) 0.001(3)
C27 0.041(3) 0.053(4) 0.049(4) -0.003(3) 0.018(3) -0.003(3)
C28 0.088(5) 0.063(5) 0.041(4) -0.017(3) 0.002(4) -0.035(4)
C29 0.026(3) 0.034(3) 0.039(3) -0.004(3) 0.002(2) -0.002(2)
C30 0.043(4) 0.046(4) 0.037(4) -0.002(3) 0.015(3) -0.005(3)
C31 0.044(3) 0.046(4) 0.036(3) -0.002(3) -0.002(3) -0.003(3)
C32 0.071(5) 0.037(4) 0.065(5) -0.009(3) 0.032(4) -0.013(3)
C33 0.040(3) 0.057(4) 0.043(4) -0.004(3) 0.002(3) 0.006(3)
C34 0.056(4) 0.052(5) 0.068(5) -0.012(4) 0.024(3) -0.012(3)
C35 0.053(4) 0.061(4) 0.038(4) -0.010(3) 0.001(3) -0.019(3)
C36 0.044(4) 0.056(4) 0.040(4) -0.005(3) -0.004(3) 0.006(3)
C37 0.044(4) 0.043(4) 0.048(4) 0.005(3) 0.009(3) -0.006(3)
C38 0.052(4) 0.071(5) 0.045(4) 0.010(4) -0.001(3) 0.013(4)
C39 0.056(4) 0.071(5) 0.037(4) 0.010(4) -0.014(3) -0.001(4)
C41 0.048(4) 0.055(5) 0.058(4) -0.003(3) 0.000(3) 0.004(3)
C42 0.082(6) 0.054(5) 0.053(4) -0.003(3) 0.021(4) -0.021(4)
C43 0.035(3) 0.049(4) 0.056(4) -0.014(3) 0.006(3) -0.014(3)
C44 0.037(3) 0.053(4) 0.035(3) -0.003(3) -0.007(3) 0.000(3)
C45 0.055(4) 0.066(5) 0.082(5) 0.009(4) 0.005(4) 0.027(4)
C46 0.089(5) 0.070(5) 0.040(4) -0.020(4) 0.018(4) -0.011(4)
C47 0.046(4) 0.119(8) 0.067(5) 0.001(5) -0.012(4) -0.023(5)
C48 0.060(4) 0.048(4) 0.046(4) 0.002(3) 0.011(3) -0.004(3)
C49 0.046(4) 0.044(4) 0.044(4) 0.003(3) 0.000(3) 0.005(3)
C50 0.044(4) 0.080(6) 0.092(6) 0.011(5) 0.030(4) 0.004(4)
C51 0.035(3) 0.063(5) 0.057(4) 0.010(3) 0.006(3) 0.002(3)
C52 0.047(4) 0.061(5) 0.062(5) 0.016(4) -0.012(3) 0.006(3)
C53 0.066(4) 0.046(4) 0.044(4) -0.004(4) 0.011(3) 0.007(4)
C54 0.072(5) 0.060(5) 0.073(5) -0.004(4) 0.038(4) -0.004(4)
C55 0.053(4) 0.077(6) 0.069(5) -0.003(4) 0.001(4) -0.025(4)
C56 0.074(5) 0.059(5) 0.081(6) -0.016(4) 0.028(5) -0.020(4)
C57 0.042(4) 0.064(5) 0.064(5) 0.004(4) 0.019(3) -0.005(4)
C58 0.070(5) 0.057(5) 0.069(5) -0.031(4) 0.004(4) -0.002(4)
C59 0.047(4) 0.102(7) 0.069(5) 0.019(5) -0.011(4) 0.026(4)
C60 0.059(5) 0.084(6) 0.050(4) -0.012(4) 0.020(3) -0.037(4)
C61 0.048(5) 0.110(7) 0.055(5) 0.006(5) -0.017(4) 0.012(5)
C62 0.063(5) 0.086(6) 0.053(5) -0.002(4) 0.025(4) 0.007(4)
C66 0.044(4) 0.105(7) 0.064(5) -0.002(5) -0.020(3) 0.016(4)
C67 0.037(4) 0.084(6) 0.096(6) 0.023(5) 0.002(4) 0.006(4)
C201 0.32(4) 0.18(2) 0.068(11) -0.011(11) -0.056(16) -0.01(2)
C202 0.081(9) 0.096(11) 0.104(10) 0.031(9) 0.021(7) 0.031(8)
C203 0.120(15) 0.076(11) 0.135(15) 0.041(11) -0.052(11) -0.008(10)
C204 0.135(19) 0.157(19) 0.120(15) 0.008(12) -0.023(14) 0.091(19)
C205 0.063(9) 0.28(3) 0.098(10) -0.026(13) -0.002(9) 0.075(14)
C206 0.061(11) 0.30(3) 0.31(4) 0.07(3) -0.074(16) -0.093(15)
P1 0.0272(8) 0.0377(9) 0.0281(8) -0.0007(6) 0.0021(6) -0.0012(6)
N1 0.030(3) 0.037(3) 0.028(3) 0.000(2) -0.0006(19) 0.006(2)
N2 0.032(2) 0.042(3) 0.026(3) 0.000(2) 0.003(2) 0.002(2)

loop_
_atom_type_symbol
_atom_type_description
_atom_type_scat_dispersion_real
_atom_type_scat_dispersion_imag
_atom_type_scat_source
C C 0.0033 0.0016 'International Tables Vol C Tables 4.2.6.8 and 6.1.1.4'
H H 0.0000 0.0000 'International Tables Vol C Tables 4.2.6.8 and 6.1.1.4'
N N 0.0061 0.0033 'International Tables Vol C Tables 4.2.6.8 and 6.1.1.4'
Si Si 0.0817 0.0704 'International Tables Vol C Tables 4.2.6.8 and 6.1.1.4'
P P 0.1023 0.0942 'International Tables Vol C Tables 4.2.6.8 and 6.1.1.4'
Rh Rh -1.1178 0.9187 'International Tables Vol C Tables 4.2.6.8 and 6.1.1.4'
Cl Cl 0.1484 0.1585 'International Tables Vol C Tables 4.2.6.8 and 6.1.1.4'

loop_
_geom_angle_atom_site_label_1
_geom_angle_atom_site_label_2
_geom_angle_atom_site_label_3
_geom_angle
N1 Rh1 N2 77.58(16)
N1 Rh1 P1 160.17(14)
N2 Rh1 P1 106.46(12)
N1 Rh1 Si1 98.52(13)
N2 Rh1 Si1 97.74(13)
P1 Rh1 Si1 100.10(6)
C22 Si1 C4 102.8(2)
C22 Si1 C26 104.6(3)
C4 Si1 C26 110.0(3)
C22 Si1 Rh1 116.89(19)
C4 Si1 Rh1 104.95(18)
C26 Si1 Rh1 116.64(19)
C19 C2 C6 105.9(5)
C19 C2 C14 126.0(5)
C6 C2 C14 128.1(5)
C7 C4 C17 116.2(5)
C7 C4 Si1 118.8(4)
C17 C4 Si1 124.9(4)
C23 C5 C21 119.4(6)
C23 C5 H5A 120.3
C21 C5 H5A 120.3
N1 C6 C2 109.6(5)
N1 C6 C21 116.8(4)
C2 C6 C21 133.5(5)
C48 C7 C4 121.5(6)
C48 C7 H7A 119.2
C4 C7 H7A 119.2
C29 C8 C53 121.0(6)
C29 C8 H8A 119.5
C53 C8 H8A 119.5
C31 C9 C38 117.3(6)
C31 C9 C13 123.4(5)
C38 C9 C13 119.3(6)
N2 C12 C44 122.5(5)
N2 C12 H12A 118.8
C44 C12 H12A 118.8
N1 C13 C19 109.2(5)
N1 C13 C9 124.3(5)
C19 C13 C9 126.2(5)
C37 C14 C18 118.5(5)
C37 C14 C2 121.0(5)
C18 C14 C2 120.5(6)
C51 C16 C27 118.8(5)
C51 C16 P1 119.5(4)
C27 C16 P1 121.6(4)
C43 C17 C4 122.0(6)
C43 C17 H17A 119.0
C4 C17 H17A 119.0
C57 C18 C14 120.0(6)
C57 C18 H18A 120.0
C14 C18 H18A 120.0
C13 C19 C2 108.6(5)
C13 C19 H19A 125.7
C2 C19 H19A 125.7
N2 C21 C5 120.3(5)
N2 C21 C6 115.9(5)
C5 C21 C6 123.8(5)
C36 C22 C41 116.7(5)
C36 C22 Si1 125.1(5)
C41 C22 Si1 117.9(4)
C44 C23 C5 120.1(6)
C44 C23 H23A 119.9
C5 C23 H23A 119.9
C30 C24 C49 119.4(5)
C30 C24 P1 120.3(5)
C49 C24 P1 119.3(4)
C39 C25 C30 120.1(6)
C39 C25 H25A 120.0
C30 C25 H25A 120.0
C35 C26 C33 115.7(5)
C35 C26 Si1 125.2(4)
C33 C26 Si1 119.1(4)
C16 C27 C54 120.0(6)
C16 C27 H27A 120.0
C54 C27 H27A 120.0
C46 C28 C35 122.0(6)
C46 C28 H28A 119.0
C35 C28 H28A 119.0
C8 C29 C34 118.9(6)
C8 C29 P1 120.0(5)
C34 C29 P1 121.1(4)
C24 C30 C25 120.5(6)
C24 C30 H30A 119.7
C25 C30 H30A 119.7
C9 C31 C55 120.1(6)
C9 C31 H31A 120.0
C55 C31 H31A 120.0
C48 C32 C43 118.6(6)
C48 C32 H32A 120.7
C43 C32 H32A 120.7
C62 C33 C26 121.6(6)
C62 C33 H33A 119.2
C26 C33 H33A 119.2
C56 C34 C29 121.6(6)
C56 C34 H34A 119.2
C29 C34 H34A 119.2
C28 C35 C26 122.0(6)
C28 C35 H35A 119.0
C26 C35 H35A 119.0
C22 C36 C66 120.9(7)
C22 C36 H36A 119.5
C66 C36 H36A 119.5
C42 C37 C14 122.0(6)
C42 C37 H37A 119.0
C14 C37 H37A 119.0
C9 C38 C61 120.3(7)
C9 C38 H38A 119.8
C61 C38 H38A 119.8
C25 C39 C52 120.0(6)
C25 C39 H39A 120.0
C52 C39 H39A 120.0
C45 C41 C22 122.1(7)
C45 C41 H41A 119.0
C22 C41 H41A 119.0
C37 C42 C60 118.6(7)
C37 C42 H42A 120.7
C60 C42 H42A 120.7
C17 C43 C32 120.5(6)
C17 C43 H43A 119.8
C32 C43 H43A 119.8
C23 C44 C12 119.0(6)
C23 C44 H44A 120.5
C12 C44 H44A 120.5
C41 C45 C59 119.2(7)
C41 C45 H45A 120.4
C59 C45 H45A 120.4
C28 C46 C62 117.3(6)
C28 C46 H46A 121.3
C62 C46 H46A 121.3
C61 C47 C55 118.9(7)
C61 C47 H47A 120.6
C55 C47 H47A 120.6
C32 C48 C7 121.1(6)
C32 C48 H48A 119.4
C7 C48 H48A 119.4
C52 C49 C24 119.9(6)
C52 C49 H49A 120.0
C24 C49 H49A 120.0
C67 C50 C54 120.8(6)
C67 C50 H50A 119.6
C54 C50 H50A 119.6
C16 C51 C67 119.9(6)
C16 C51 H51A 120.1
C67 C51 H51A 120.1
C39 C52 C49 120.1(6)
C39 C52 H52A 119.9
C49 C52 H52A 119.9
C58 C53 C8 119.9(6)
C58 C53 H53A 120.0
C8 C53 H53A 120.0
C50 C54 C27 119.7(7)
C50 C54 H54A 120.2
C27 C54 H54A 120.2
C47 C55 C31 121.8(7)
C47 C55 H55A 119.1
C31 C55 H55A 119.1
C34 C56 C58 118.1(7)
C34 C56 H56A 120.9
C58 C56 H56A 120.9
C60 C57 C18 120.0(7)
C60 C57 H57A 120.0
C18 C57 H57A 120.0
C53 C58 C56 120.3(7)
C53 C58 H58A 119.9
C56 C58 H58A 119.9
C66 C59 C45 118.9(7)
C66 C59 H59A 120.5
C45 C59 H59A 120.5
C57 C60 C42 120.9(6)
C57 C60 H60A 119.6
C42 C60 H60A 119.6
C47 C61 C38 121.6(7)
C47 C61 H61A 119.2
C38 C61 H61A 119.2
C33 C62 C46 121.3(7)
C33 C62 H62A 119.4
C46 C62 H62A 119.4
C59 C66 C36 122.1(8)
C59 C66 H66A 118.9
C36 C66 H66A 118.9
C50 C67 C51 120.8(7)
C50 C67 H67A 119.6
C51 C67 H67A 119.6
C202 C201 C206 111.3(17)
C202 C201 H20A 124.4
C206 C201 H20A 124.4
C201 C202 C203 120.1(18)
C201 C202 H20C 119.9
C203 C202 H20C 120.0
C204 C203 C202 124(2)
C204 C203 H20E 118.0
C202 C203 H20E 118.0
C205 C204 C203 131(3)
C205 C204 H20F 114.7
C203 C204 H20F 114.7
C204 C205 C206 123(2)
C204 C205 H20B 118.4
C206 C205 H20B 118.5
C205 C206 C201 110.5(16)
C205 C206 H20D 124.7
C201 C206 H20D 124.7
C16 P1 C24 104.8(3)
C16 P1 C29 100.7(2)
C24 P1 C29 103.5(3)
C16 P1 Rh1 124.0(2)
C24 P1 Rh1 117.33(18)
C29 P1 Rh1 103.18(18)
C13 N1 C6 106.7(4)
C13 N1 Rh1 137.4(3)
C6 N1 Rh1 114.9(3)
C21 N2 C12 118.6(5)
C21 N2 Rh1 114.2(3)
C12 N2 Rh1 126.8(4)

loop_
_geom_bond_atom_site_label_1
_geom_bond_atom_site_label_2
_geom_bond_distance
Rh1 N1 2.072(4)
Rh1 N2 2.168(4)
Rh1 P1 2.2394(15)
Rh1 Si1 2.2945(16)
Si1 C22 1.892(5)
Si1 C4 1.901(6)
Si1 C26 1.909(6)
C2 C19 1.392(9)
C2 C6 1.405(8)
C2 C14 1.492(8)
C4 C7 1.399(8)
C4 C17 1.416(8)
C5 C23 1.371(9)
C5 C21 1.420(8)
C5 H5A 0.9300
C6 N1 1.389(7)
C6 C21 1.446(8)
C7 C48 1.383(9)
C7 H7A 0.9300
C8 C29 1.368(8)
C8 C53 1.386(10)
C8 H8A 0.9300
C9 C31 1.374(9)
C9 C38 1.393(9)
C9 C13 1.476(9)
C12 N2 1.352(7)
C12 C44 1.395(8)
C12 H12A 0.9300
C13 N1 1.378(7)
C13 C19 1.386(8)
C14 C37 1.380(9)
C14 C18 1.409(9)
C16 C51 1.371(8)
C16 C27 1.392(8)
C16 P1 1.826(5)
C17 C43 1.370(8)
C17 H17A 0.9300
C18 C57 1.377(9)
C18 H18A 0.9300
C19 H19A 0.9300
C21 N2 1.339(7)
C22 C36 1.383(8)
C22 C41 1.395(9)
C23 C44 1.338(9)
C23 H23A 0.9300
C24 C30 1.356(8)
C24 C49 1.409(8)
C24 P1 1.827(5)
C25 C39 1.372(10)
C25 C30 1.411(9)
C25 H25A 0.9300
C26 C35 1.387(8)
C26 C33 1.402(8)
C27 C54 1.396(9)
C27 H27A 0.9300
C28 C46 1.358(10)
C28 C35 1.361(9)
C28 H28A 0.9300
C29 C34 1.398(9)
C29 P1 1.847(6)
C30 H30A 0.9300
C31 C55 1.383(9)
C31 H31A 0.9300
C32 C48 1.378(9)
C32 C43 1.395(10)
C32 H32A 0.9300
C33 C62 1.361(9)
C33 H33A 0.9300
C34 C56 1.368(10)
C34 H34A 0.9300
C35 H35A 0.9300
C36 C66 1.384(9)
C36 H36A 0.9300
C37 C42 1.369(9)
C37 H37A 0.9300
C38 C61 1.396(11)
C38 H38A 0.9300
C39 C52 1.381(10)
C39 H39A 0.9300
C41 C45 1.392(9)
C41 H41A 0.9300
C42 C60 1.394(11)
C42 H42A 0.9300
C43 H43A 0.9300
C44 H44A 0.9300
C45 C59 1.392(12)
C45 H45A 0.9300
C46 C62 1.388(11)
C46 H46A 0.9300
C47 C61 1.318(12)
C47 C55 1.363(11)
C47 H47A 0.9300
C48 H48A 0.9300
C49 C52 1.392(9)
C49 H49A 0.9300
C50 C67 1.337(11)
C50 C54 1.362(11)
C50 H50A 0.9300
C51 C67 1.397(9)
C51 H51A 0.9300
C52 H52A 0.9300
C53 C58 1.368(11)
C53 H53A 0.9300
C54 H54A 0.9300
C55 H55A 0.9300
C56 C58 1.420(10)
C56 H56A 0.9300
C57 C60 1.376(10)
C57 H57A 0.9300
C58 H58A 0.9300
C59 C66 1.346(12)
C59 H59A 0.9300
C60 H60A 0.9300
C61 H61A 0.9300
C62 H62A 0.9300
C66 H66A 0.9300
C67 H67A 0.9300
C201 C202 1.31(3)
C201 C206 1.69(4)
C201 H20A 0.9300
C202 C203 1.31(2)
C202 H20C 0.9300
C203 C204 1.17(2)
C203 H20E 0.9300
C204 C205 1.12(3)
C204 H20F 0.9300
C205 C206 1.34(3)
C205 H20B 0.9300
C206 H20D 0.9300

loop_
_geom_torsion_atom_site_label_1
_geom_torsion_atom_site_label_2
_geom_torsion_atom_site_label_3
_geom_torsion_atom_site_label_4
_geom_torsion
N1 Rh1 Si1 C22 -78.5(2)
N2 Rh1 Si1 C22 -157.0(2)
P1 Rh1 Si1 C22 94.6(2)
N1 Rh1 Si1 C4 34.6(2)
N2 Rh1 Si1 C4 -43.9(2)
P1 Rh1 Si1 C4 -152.22(17)
N1 Rh1 Si1 C26 156.7(2)
N2 Rh1 Si1 C26 78.1(2)
P1 Rh1 Si1 C26 -30.2(2)
C22 Si1 C4 C7 25.1(5)
C26 Si1 C4 C7 136.1(4)
Rh1 Si1 C4 C7 -97.7(4)
C22 Si1 C4 C17 -157.3(5)
C26 Si1 C4 C17 -46.3(6)
Rh1 Si1 C4 C17 80.0(5)
C19 C2 C6 N1 -0.7(6)
C14 C2 C6 N1 178.9(5)
C19 C2 C6 C21 176.4(6)
C14 C2 C6 C21 -4.0(11)
C17 C4 C7 C48 2.0(8)
Si1 C4 C7 C48 179.9(5)
C31 C9 C13 N1 29.3(9)
C38 C9 C13 N1 -152.9(6)
C31 C9 C13 C19 -143.8(6)
C38 C9 C13 C19 33.9(9)
C19 C2 C14 C37 -69.1(8)
C6 C2 C14 C37 111.3(7)
C19 C2 C14 C18 112.0(7)
C6 C2 C14 C18 -67.5(8)
C7 C4 C17 C43 -1.6(9)
Si1 C4 C17 C43 -179.4(5)
C37 C14 C18 C57 -1.7(9)
C2 C14 C18 C57 177.2(6)
N1 C13 C19 C2 -1.2(7)
C9 C13 C19 C2 172.8(5)
C6 C2 C19 C13 1.2(7)
C14 C2 C19 C13 -178.4(5)
C23 C5 C21 N2 -3.1(9)
C23 C5 C21 C6 -179.8(5)
N1 C6 C21 N2 1.4(8)
C2 C6 C21 N2 -175.5(6)
N1 C6 C21 C5 178.2(5)
C2 C6 C21 C5 1.3(10)
C4 Si1 C22 C36 -105.0(6)
C26 Si1 C22 C36 140.0(5)
Rh1 Si1 C22 C36 9.3(6)
C4 Si1 C22 C41 67.9(5)
C26 Si1 C22 C41 -47.1(5)
Rh1 Si1 C22 C41 -177.8(4)
C21 C5 C23 C44 2.5(9)
C22 Si1 C26 C35 145.0(6)
C4 Si1 C26 C35 35.1(6)
Rh1 Si1 C26 C35 -84.2(6)
C22 Si1 C26 C33 -35.2(5)
C4 Si1 C26 C33 -145.1(5)
Rh1 Si1 C26 C33 95.6(5)
C51 C16 C27 C54 -1.3(9)
P1 C16 C27 C54 174.6(5)
C53 C8 C29 C34 -2.7(9)
C53 C8 C29 P1 -179.4(5)
C49 C24 C30 C25 -1.5(9)
P1 C24 C30 C25 166.7(5)
C39 C25 C30 C24 1.0(9)
C38 C9 C31 C55 1.7(9)
C13 C9 C31 C55 179.5(6)
C35 C26 C33 C62 0.8(10)
Si1 C26 C33 C62 -179.0(6)
C8 C29 C34 C56 0.6(10)
P1 C29 C34 C56 177.3(6)
C46 C28 C35 C26 0.9(12)
C33 C26 C35 C28 -0.9(10)
Si1 C26 C35 C28 178.9(6)
C41 C22 C36 C66 -1.0(9)
Si1 C22 C36 C66 172.0(5)
C18 C14 C37 C42 1.9(9)
C2 C14 C37 C42 -177.0(6)
C31 C9 C38 C61 0.2(10)
C13 C9 C38 C61 -177.7(6)
C30 C25 C39 C52 -0.5(10)
C36 C22 C41 C45 0.1(10)
Si1 C22 C41 C45 -173.4(5)
C14 C37 C42 C60 -0.3(10)
C4 C17 C43 C32 -0.6(9)
C48 C32 C43 C17 2.5(10)
C5 C23 C44 C12 -0.3(9)
N2 C12 C44 C23 -1.4(10)
C22 C41 C45 C59 1.4(12)
C35 C28 C46 C62 -0.6(12)
C43 C32 C48 C7 -2.1(10)
C4 C7 C48 C32 -0.2(10)
C30 C24 C49 C52 1.5(9)
P1 C24 C49 C52 -166.8(5)
C27 C16 C51 C67 1.4(10)
P1 C16 C51 C67 -174.5(6)
C25 C39 C52 C49 0.5(11)
C24 C49 C52 C39 -0.9(10)
C29 C8 C53 C58 1.1(10)
C67 C50 C54 C27 -0.8(13)
C16 C27 C54 C50 1.0(11)
C61 C47 C55 C31 0.6(14)
C9 C31 C55 C47 -2.2(11)
C29 C34 C56 C58 2.9(12)
C14 C18 C57 C60 -0.2(10)
C8 C53 C58 C56 2.6(11)
C34 C56 C58 C53 -4.5(12)
C41 C45 C59 C66 -2.2(12)
C18 C57 C60 C42 2.0(11)
C37 C42 C60 C57 -1.7(10)
C55 C47 C61 C38 1.4(14)
C9 C38 C61 C47 -1.9(13)
C26 C33 C62 C46 -0.6(12)
C28 C46 C62 C33 0.4(12)
C45 C59 C66 C36 1.3(13)
C22 C36 C66 C59 0.3(12)
C54 C50 C67 C51 0.9(14)
C16 C51 C67 C50 -1.3(12)
C206 C201 C202 C203 -6(2)
C201 C202 C203 C204 2(3)
C202 C203 C204 C205 5(3)
C203 C204 C205 C206 -6(4)
C204 C205 C206 C201 0(3)
C202 C201 C206 C205 5(3)
C51 C16 P1 C24 -168.7(5)
C27 C16 P1 C24 15.5(6)
C51 C16 P1 C29 84.1(5)
C27 C16 P1 C29 -91.7(5)
C51 C16 P1 Rh1 -30.0(6)
C27 C16 P1 Rh1 154.2(4)
C30 C24 P1 C16 59.1(5)
C49 C24 P1 C16 -132.7(5)
C30 C24 P1 C29 164.3(5)
C49 C24 P1 C29 -27.6(5)
C30 C24 P1 Rh1 -82.9(5)
C49 C24 P1 Rh1 85.3(5)
C8 C29 P1 C16 -145.7(5)
C34 C29 P1 C16 37.6(5)
C8 C29 P1 C24 106.0(5)
C34 C29 P1 C24 -70.6(5)
C8 C29 P1 Rh1 -16.7(5)
C34 C29 P1 Rh1 166.6(5)
N1 Rh1 P1 C16 115.3(4)
N2 Rh1 P1 C16 -145.6(3)
Si1 Rh1 P1 C16 -44.3(2)
N1 Rh1 P1 C24 -110.6(4)
N2 Rh1 P1 C24 -11.5(3)
Si1 Rh1 P1 C24 89.8(2)
N1 Rh1 P1 C29 2.4(4)
N2 Rh1 P1 C29 101.5(2)
Si1 Rh1 P1 C29 -157.26(17)
C19 C13 N1 C6 0.8(6)
C9 C13 N1 C6 -173.4(5)
C19 C13 N1 Rh1 -166.4(4)
C9 C13 N1 Rh1 19.5(9)
C2 C6 N1 C13 0.0(6)
C21 C6 N1 C13 -177.7(5)
C2 C6 N1 Rh1 170.4(4)
C21 C6 N1 Rh1 -7.2(6)
N2 Rh1 N1 C13 173.6(6)
P1 Rh1 N1 C13 -82.2(7)
Si1 Rh1 N1 C13 77.5(6)
N2 Rh1 N1 C6 7.3(4)
P1 Rh1 N1 C6 111.4(5)
Si1 Rh1 N1 C6 -88.8(4)
C5 C21 N2 C12 1.5(8)
C6 C21 N2 C12 178.5(5)
C5 C21 N2 Rh1 -172.1(4)
C6 C21 N2 Rh1 4.9(6)
C44 C12 N2 C21 0.7(9)
C44 C12 N2 Rh1 173.4(5)
N1 Rh1 N2 C21 -6.6(4)
P1 Rh1 N2 C21 -166.6(4)
Si1 Rh1 N2 C21 90.5(4)
N1 Rh1 N2 C12 -179.6(5)
P1 Rh1 N2 C12 20.5(5)
Si1 Rh1 N2 C12 -82.5(5)
